data_4300793
loop_
_publ_author_name
'Du, Shaowu'
'Jeffery, John C.'
'Kautz, Jason A.'
'Lu, Xiu Lian'
'McGrath, Thomas D.'
'Miller, Thomas A.'
'Riis-Johannessen, T.'
'Stone, F. Gordon A.'

_publ_section_title
;
 Reactions of the Dianion [1,1,1-(CO)3-2-Ph-closo-1,2-MnCB9H9]2- with
 Transition-Metal Cations: Facile Insertion and Then Extrusion of Cluster
 Vertexes
;
_journal_coden_ASTM INOCAJ
_journal_issue 8
_journal_name_full 'Inorganic Chemistry'
_journal_page_first 2815
_journal_page_last 2825
_journal_paper_doi 10.1021/ic048345w
_journal_volume 44
_journal_year 2005
_chemical_formula_moiety 'C36 H38 B9 Mn O3 P2 Pt     C H2 Cl2'
_chemical_formula_sum 'C37 H40 B9 Cl2 Mn O3 P2 Pt'
_chemical_formula_weight 1012.85
_space_group_IT_number 2
_symmetry_cell_setting triclinic
_symmetry_space_group_name_Hall '-P 1'
_symmetry_space_group_name_H-M 'P -1'
_atom_sites_solution_hydrogens geom
_atom_sites_solution_primary direct
_atom_sites_solution_secondary difmap
_audit_creation_method SHELXL-97
_cell_angle_alpha 103.014(17)
_cell_angle_beta 95.691(17)
_cell_angle_gamma 113.966(17)
_cell_formula_units_Z 2
_cell_length_a 10.571(2)
_cell_length_b 12.0680(19)
_cell_length_c 18.590(4)
_cell_measurement_reflns_used 25
_cell_measurement_temperature 173(2)
_cell_measurement_theta_max 15.59
_cell_measurement_theta_min 7.38
_cell_volume 2062.5(8)
_computing_cell_refinement 'Enraf-Nonius CAD4 (Enraf-Nonius, 1989)'
_computing_data_collection 'Enraf-Nonius CAD4 (Enraf-Nonius, 1989)'
_computing_data_reduction 'XCAD4 Siemens Software (Harms, 1993)'
_computing_molecular_graphics 'XP in SHELXTL-PC (Bruker, 1995)'
_computing_publication_material 'SHELXL-97 (Sheldrick, 1997)'
_computing_structure_refinement 'SHELXL-97 (Sheldrick, 1997)'
_computing_structure_solution 'SHELXS-97 (Sheldrick, 1990)'
_diffrn_ambient_temperature 173(2)
_diffrn_measured_fraction_theta_full 0.999
_diffrn_measured_fraction_theta_max 0.999
_diffrn_measurement_device_type 'Enraf-Nonius CAD4'
_diffrn_measurement_method \w-5\q/3
_diffrn_radiation_monochromator graphite
_diffrn_radiation_source 'fine-focus sealed tube'
_diffrn_radiation_type MoK\a
_diffrn_radiation_wavelength 0.71073
_diffrn_reflns_av_R_equivalents 0.0284
_diffrn_reflns_av_sigmaI/netI 0.0651
_diffrn_reflns_limit_h_max 12
_diffrn_reflns_limit_h_min 0
_diffrn_reflns_limit_k_max 13
_diffrn_reflns_limit_k_min -14
_diffrn_reflns_limit_l_max 21
_diffrn_reflns_limit_l_min -22
_diffrn_reflns_number 7687
_diffrn_reflns_theta_full 24.98
_diffrn_reflns_theta_max 24.98
_diffrn_reflns_theta_min 1.93
_diffrn_standards_decay_% 0
_diffrn_standards_interval_time 120
_diffrn_standards_number 3
_exptl_absorpt_coefficient_mu 3.937
_exptl_absorpt_correction_T_max 0.62149
_exptl_absorpt_correction_T_min 0.36456
_exptl_absorpt_correction_type numerical
_exptl_crystal_colour 'dark violet'
_exptl_crystal_density_diffrn 1.631
_exptl_crystal_density_method 'not measured'
_exptl_crystal_description block
_exptl_crystal_F_000 996
_exptl_crystal_size_max 0.43
_exptl_crystal_size_mid 0.26
_exptl_crystal_size_min 0.14
_refine_diff_density_max 2.253
_refine_diff_density_min -1.999
_refine_diff_density_rms 0.148
_refine_ls_extinction_method none
_refine_ls_goodness_of_fit_ref 1.024
_refine_ls_hydrogen_treatment mixed
_refine_ls_matrix_type full
_refine_ls_number_parameters 530
_refine_ls_number_reflns 7257
_refine_ls_number_restraints 2
_refine_ls_restrained_S_all 1.024
_refine_ls_R_factor_all 0.0631
_refine_ls_R_factor_gt 0.0435
_refine_ls_shift/su_max 0.008
_refine_ls_shift/su_mean 0.000
_refine_ls_structure_factor_coef Fsqd
_refine_ls_weighting_details 'calc w=1/[\s^2^(Fo^2^)+(0.0540P)^2^+0.0000P] where P=(Fo^2^+2Fc^2^)/3'
_refine_ls_weighting_scheme calc
_refine_ls_wR_factor_gt 0.0925
_refine_ls_wR_factor_ref 0.0996
_reflns_number_gt 5949
_reflns_number_total 7257
_reflns_threshold_expression >2sigma(I)
_cod_data_source_file ic048345wsi20041122_010925_3.cif
_cod_data_source_block 6
_cod_original_cell_volume 2062.5(7)
_cod_database_code 4300793

loop_
_symmetry_equiv_pos_as_xyz
'x, y, z'
'-x, -y, -z'

loop_
_atom_site_label
_atom_site_type_symbol
_atom_site_fract_x
_atom_site_fract_y
_atom_site_fract_z
_atom_site_U_iso_or_equiv
_atom_site_adp_type
_atom_site_occupancy
_atom_site_symmetry_multiplicity
_atom_site_calc_flag
_atom_site_refinement_flags
_atom_site_disorder_assembly
_atom_site_disorder_group
Mn Mn 2.13880(10) 0.71776(9) 1.15881(5) 0.0194(2) Uani 1 1 d . . .
C2 C 2.2657(7) 0.6478(6) 1.2070(3) 0.0190(14) Uani 1 1 d . . .
B3 B 2.0751(8) 0.8256(7) 1.2435(4) 0.0206(16) Uani 1 1 d . . .
H3 H 2.002(7) 0.876(6) 1.242(4) 0.025 Uiso 1 1 d . . .
B4 B 2.1222(9) 0.5847(7) 1.2334(4) 0.0236(17) Uani 1 1 d . . .
H4 H 2.061(7) 0.484(7) 1.218(4) 0.028 Uiso 1 1 d . . .
B5 B 2.3505(8) 0.7935(7) 1.2535(4) 0.0205(16) Uani 1 1 d . . .
H5 H 2.471(7) 0.849(6) 1.250(4) 0.025 Uiso 1 1 d . . .
B6 B 2.2492(8) 0.8801(6) 1.2759(4) 0.0214(16) Uani 1 1 d D . .
H6 H 2.314(4) 0.983(2) 1.295(3) 0.026 Uiso 1 1 d D . .
B7 B 2.0190(9) 0.6775(7) 1.2564(4) 0.0217(17) Uani 1 1 d . . .
H7 H 1.914(7) 0.628(6) 1.250(4) 0.026 Uiso 1 1 d . . .
B8 B 2.2900(8) 0.6694(7) 1.3006(4) 0.0221(17) Uani 1 1 d . . .
H8 H 2.346(7) 0.629(6) 1.327(4) 0.026 Uiso 1 1 d . . .
B9 B 2.1293(8) 0.8126(7) 1.3350(4) 0.0222(17) Uani 1 1 d . . .
H9 H 2.102(7) 0.869(6) 1.379(4) 0.027 Uiso 1 1 d . . .
B10 B 2.1379(9) 0.6711(8) 1.3292(5) 0.0262(18) Uani 1 1 d . . .
H10 H 2.106(7) 0.628(7) 1.371(4) 0.031 Uiso 1 1 d . . .
B11 B 2.2971(9) 0.8161(7) 1.3448(4) 0.0228(17) Uani 1 1 d . . .
H11 H 2.378(7) 0.879(6) 1.395(4) 0.027 Uiso 1 1 d . . .
C11 C 2.2609(7) 0.7488(7) 1.0957(4) 0.0258(16) Uani 1 1 d . . .
O11 O 2.3367(5) 0.7705(5) 1.0551(3) 0.0381(13) Uani 1 1 d . . .
C12 C 2.0538(7) 0.7897(7) 1.1104(4) 0.0266(16) Uani 1 1 d . . .
O12 O 1.9966(6) 0.8267(5) 1.0727(3) 0.0411(14) Uani 1 1 d . . .
C13 C 2.0036(7) 0.5712(7) 1.0967(4) 0.0242(15) Uani 1 1 d . . .
O13 O 1.9110(5) 0.4784(5) 1.0594(3) 0.0359(13) Uani 1 1 d . . .
C21 C 2.3372(7) 0.5786(6) 1.1636(4) 0.0210(14) Uani 1 1 d . . .
C22 C 2.4796(7) 0.6141(7) 1.1863(4) 0.0278(16) Uani 1 1 d . . .
H22A H 2.5329 0.6832 1.2303 0.033 Uiso 1 1 calc R . .
C23 C 2.5475(8) 0.5511(7) 1.1463(4) 0.0346(18) Uani 1 1 d . . .
H23A H 2.6459 0.5779 1.1635 0.042 Uiso 1 1 calc R . .
C24 C 2.4738(9) 0.4507(8) 1.0824(4) 0.0394(19) Uani 1 1 d . . .
H24A H 2.5201 0.4077 1.0551 0.047 Uiso 1 1 calc R . .
C25 C 2.3289(9) 0.4133(8) 1.0584(4) 0.040(2) Uani 1 1 d . . .
H25A H 2.2764 0.3447 1.0140 0.048 Uiso 1 1 calc R . .
C26 C 2.2615(8) 0.4754(7) 1.0986(4) 0.0317(17) Uani 1 1 d . . .
H26A H 2.1627 0.4478 1.0821 0.038 Uiso 1 1 calc R . .
Pt Pt 2.21613(3) 1.04475(3) 1.264162(15) 0.01967(9) Uani 1 1 d D . .
P1 P 2.38911(18) 1.23958(16) 1.28340(10) 0.0200(4) Uani 1 1 d . . .
C71 C 2.3163(7) 1.3452(6) 1.2635(4) 0.0251(15) Uani 1 1 d . . .
H71A H 2.2975 1.3883 1.3103 0.030 Uiso 1 1 calc R . .
H71B H 2.3851 1.4108 1.2449 0.030 Uiso 1 1 calc R . .
C72 C 2.1794(7) 1.2681(6) 1.2041(4) 0.0248(15) Uani 1 1 d . . .
H72A H 2.2005 1.2415 1.1541 0.030 Uiso 1 1 calc R . .
H72B H 2.1279 1.3199 1.2004 0.030 Uiso 1 1 calc R . .
C31 C 2.5047(7) 1.2332(6) 1.2183(4) 0.0219(15) Uani 1 1 d . . .
C32 C 2.4724(8) 1.1189(7) 1.1641(4) 0.0266(16) Uani 1 1 d . . .
H32A H 2.3897 1.0445 1.1610 0.032 Uiso 1 1 calc R . .
C33 C 2.5619(8) 1.1148(7) 1.1150(4) 0.0345(18) Uani 1 1 d . . .
H33A H 2.5394 1.0377 1.0775 0.041 Uiso 1 1 calc R . .
C34 C 2.6829(8) 1.2215(7) 1.1201(4) 0.0306(17) Uani 1 1 d . . .
H34A H 2.7443 1.2176 1.0867 0.037 Uiso 1 1 calc R . .
C35 C 2.7157(8) 1.3340(8) 1.1734(4) 0.0362(18) Uani 1 1 d . . .
H35A H 2.7995 1.4075 1.1767 0.043 Uiso 1 1 calc R . .
C36 C 2.6272(7) 1.3400(7) 1.2220(4) 0.0302(16) Uani 1 1 d . . .
H36A H 2.6501 1.4182 1.2586 0.036 Uiso 1 1 calc R . .
C41 C 2.5035(7) 1.3176(7) 1.3759(4) 0.0260(16) Uani 1 1 d . . .
C42 C 2.5716(9) 1.4516(7) 1.4015(4) 0.040(2) Uani 1 1 d . . .
H42A H 2.5541 1.4993 1.3710 0.048 Uiso 1 1 calc R . .
C43 C 2.6643(9) 1.5128(8) 1.4715(5) 0.050(2) Uani 1 1 d . . .
H43A H 2.7101 1.6028 1.4890 0.061 Uiso 1 1 calc R . .
C44 C 2.6897(9) 1.4446(8) 1.5151(4) 0.042(2) Uani 1 1 d . . .
H44A H 2.7561 1.4874 1.5621 0.051 Uiso 1 1 calc R . .
C45 C 2.6208(9) 1.3148(8) 1.4922(4) 0.044(2) Uani 1 1 d . . .
H45A H 2.6362 1.2681 1.5241 0.052 Uiso 1 1 calc R . .
C46 C 2.5281(8) 1.2515(8) 1.4218(4) 0.0348(18) Uani 1 1 d . . .
H46A H 2.4815 1.1614 1.4056 0.042 Uiso 1 1 calc R . .
P2 P 2.07126(18) 1.12942(17) 1.23147(10) 0.0220(4) Uani 1 1 d . . .
C51 C 2.0095(7) 1.1863(6) 1.3131(4) 0.0251(15) Uani 1 1 d . . .
C52 C 2.0382(8) 1.1604(8) 1.3799(4) 0.0349(18) Uani 1 1 d . . .
H52A H 2.0881 1.1108 1.3826 0.042 Uiso 1 1 calc R . .
C53 C 1.9948(9) 1.2064(9) 1.4426(5) 0.049(2) Uani 1 1 d . . .
H53A H 2.0131 1.1871 1.4882 0.059 Uiso 1 1 calc R . .
C54 C 1.9253(10) 1.2800(10) 1.4394(5) 0.057(3) Uani 1 1 d . . .
H54A H 1.8973 1.3129 1.4831 0.068 Uiso 1 1 calc R . .
C55 C 1.8957(10) 1.3065(10) 1.3729(5) 0.061(3) Uani 1 1 d . . .
H55A H 1.8469 1.3571 1.3709 0.073 Uiso 1 1 calc R . .
C56 C 1.9370(9) 1.2596(8) 1.3099(5) 0.042(2) Uani 1 1 d . . .
H56A H 1.9161 1.2772 1.2640 0.051 Uiso 1 1 calc R . .
C61 C 1.9167(7) 1.0367(6) 1.1549(4) 0.0222(14) Uani 1 1 d . . .
C62 C 1.9166(8) 1.0535(7) 1.0828(4) 0.0297(16) Uani 1 1 d . . .
H62A H 1.9976 1.1167 1.0735 0.036 Uiso 1 1 calc R . .
C63 C 1.7985(8) 0.9779(7) 1.0251(4) 0.0334(18) Uani 1 1 d . . .
H63A H 1.7976 0.9899 0.9763 0.040 Uiso 1 1 calc R . .
C64 C 1.6823(8) 0.8854(8) 1.0384(4) 0.0380(19) Uani 1 1 d . . .
H64A H 1.6020 0.8326 0.9983 0.046 Uiso 1 1 calc R . .
C65 C 1.6808(8) 0.8682(7) 1.1096(5) 0.0378(19) Uani 1 1 d . . .
H65A H 1.5990 0.8054 1.1186 0.045 Uiso 1 1 calc R . .
C66 C 1.7989(7) 0.9428(7) 1.1677(5) 0.0337(18) Uani 1 1 d . . .
H66A H 1.7993 0.9298 1.2163 0.040 Uiso 1 1 calc R . .
C100 C 2.3202(13) 1.1343(17) 1.6065(6) 0.131(7) Uani 0.856(19) 1 d P A 1
H100 H 2.4203 1.1985 1.6175 0.158 Uiso 0.856(19) 1 calc PR A 1
H101 H 2.3164 1.0702 1.6324 0.158 Uiso 0.856(19) 1 calc PR A 1
Cl1A Cl 2.2661(4) 1.0617(6) 1.51110(17) 0.083(2) Uani 0.856(19) 1 d P A 1
C101 C 2.3202(13) 1.1343(17) 1.6065(6) 0.131(7) Uani 0.144(19) 1 d P A 2
H102 H 2.4194 1.1800 1.6356 0.158 Uiso 0.144(19) 1 calc PR A 2
H103 H 2.2807 1.0458 1.6087 0.158 Uiso 0.144(19) 1 calc PR A 2
Cl1B Cl 2.314(6) 1.137(6) 1.514(2) 0.122(14) Uiso 0.144(19) 1 d P A 2
Cl2 Cl 2.2207(3) 1.2076(4) 1.64342(16) 0.0904(11) Uani 1 1 d . . .

loop_
_atom_site_aniso_label
_atom_site_aniso_U_11
_atom_site_aniso_U_22
_atom_site_aniso_U_33
_atom_site_aniso_U_23
_atom_site_aniso_U_13
_atom_site_aniso_U_12
Mn 0.0184(5) 0.0163(5) 0.0213(5) 0.0055(4) 0.0024(4) 0.0060(4)
C2 0.017(3) 0.019(3) 0.022(3) 0.005(3) -0.001(3) 0.009(3)
B3 0.030(4) 0.011(4) 0.020(4) 0.002(3) 0.011(3) 0.007(3)
B4 0.028(4) 0.015(4) 0.025(4) 0.003(3) 0.005(3) 0.008(4)
B5 0.025(4) 0.012(4) 0.021(4) 0.005(3) 0.000(3) 0.006(3)
B6 0.021(4) 0.003(3) 0.034(4) 0.000(3) 0.004(3) 0.002(3)
B7 0.026(4) 0.018(4) 0.025(4) 0.011(3) 0.010(3) 0.009(4)
B8 0.025(4) 0.018(4) 0.017(4) 0.005(3) -0.001(3) 0.005(3)
B9 0.025(4) 0.015(4) 0.020(4) 0.002(3) -0.001(3) 0.004(3)
B10 0.032(5) 0.022(4) 0.025(4) 0.006(3) 0.005(4) 0.013(4)
B11 0.027(4) 0.016(4) 0.025(4) 0.007(3) 0.001(3) 0.011(4)
C11 0.022(4) 0.028(4) 0.026(4) 0.009(3) -0.001(3) 0.010(3)
O11 0.029(3) 0.050(4) 0.032(3) 0.016(3) 0.009(2) 0.011(3)
C12 0.030(4) 0.024(4) 0.024(4) 0.000(3) 0.006(3) 0.014(3)
O12 0.062(4) 0.042(3) 0.030(3) 0.008(3) -0.002(3) 0.037(3)
C13 0.020(4) 0.028(4) 0.027(4) 0.012(3) 0.008(3) 0.009(3)
O13 0.028(3) 0.032(3) 0.028(3) 0.003(2) 0.002(2) -0.001(3)
C21 0.026(4) 0.017(3) 0.022(3) 0.008(3) 0.005(3) 0.010(3)
C22 0.029(4) 0.019(4) 0.041(4) 0.014(3) 0.011(3) 0.013(3)
C23 0.027(4) 0.036(4) 0.050(5) 0.022(4) 0.014(4) 0.016(4)
C24 0.052(5) 0.039(5) 0.040(5) 0.009(4) 0.019(4) 0.032(4)
C25 0.058(6) 0.042(5) 0.024(4) 0.002(3) 0.011(4) 0.029(4)
C26 0.032(4) 0.037(4) 0.031(4) 0.014(3) 0.008(3) 0.018(4)
Pt 0.01971(14) 0.01366(13) 0.02464(14) 0.00578(10) 0.00389(10) 0.00650(10)
P1 0.0204(9) 0.0143(8) 0.0252(9) 0.0056(7) 0.0048(7) 0.0077(7)
C71 0.020(4) 0.012(3) 0.040(4) 0.002(3) 0.003(3) 0.009(3)
C72 0.023(4) 0.023(4) 0.032(4) 0.012(3) 0.006(3) 0.012(3)
C31 0.023(4) 0.024(4) 0.022(3) 0.008(3) 0.003(3) 0.013(3)
C32 0.027(4) 0.021(4) 0.032(4) 0.006(3) 0.009(3) 0.011(3)
C33 0.043(5) 0.032(4) 0.028(4) 0.005(3) 0.012(3) 0.017(4)
C34 0.030(4) 0.046(5) 0.025(4) 0.015(3) 0.014(3) 0.022(4)
C35 0.028(4) 0.036(5) 0.046(5) 0.019(4) 0.012(4) 0.011(4)
C36 0.025(4) 0.026(4) 0.034(4) 0.006(3) 0.012(3) 0.007(3)
C41 0.026(4) 0.027(4) 0.018(3) -0.001(3) 0.001(3) 0.010(3)
C42 0.045(5) 0.027(4) 0.034(4) 0.003(3) -0.002(4) 0.009(4)
C43 0.046(5) 0.033(5) 0.047(5) -0.011(4) -0.008(4) 0.009(4)
C44 0.041(5) 0.045(5) 0.025(4) -0.005(4) -0.004(4) 0.013(4)
C45 0.052(5) 0.052(6) 0.031(4) 0.017(4) 0.007(4) 0.025(5)
C46 0.038(5) 0.032(4) 0.028(4) 0.007(3) 0.008(3) 0.010(4)
P2 0.0203(9) 0.0216(9) 0.0270(9) 0.0101(8) 0.0062(7) 0.0100(8)
C51 0.024(4) 0.022(4) 0.028(4) 0.004(3) 0.001(3) 0.011(3)
C52 0.028(4) 0.041(5) 0.033(4) 0.008(4) 0.008(3) 0.013(4)
C53 0.044(5) 0.080(7) 0.030(4) 0.019(4) 0.014(4) 0.032(5)
C54 0.056(6) 0.080(7) 0.038(5) 0.003(5) 0.020(4) 0.039(6)
C55 0.054(6) 0.082(8) 0.063(6) 0.013(6) 0.028(5) 0.047(6)
C56 0.046(5) 0.052(5) 0.041(5) 0.012(4) 0.015(4) 0.033(5)
C61 0.017(3) 0.027(4) 0.026(4) 0.012(3) 0.006(3) 0.012(3)
C62 0.027(4) 0.031(4) 0.037(4) 0.012(3) 0.011(3) 0.017(3)
C63 0.041(5) 0.040(5) 0.026(4) 0.008(3) -0.001(3) 0.028(4)
C64 0.035(5) 0.037(5) 0.040(5) 0.006(4) -0.006(4) 0.020(4)
C65 0.025(4) 0.030(4) 0.054(5) 0.016(4) -0.001(4) 0.007(4)
C66 0.023(4) 0.036(4) 0.048(5) 0.018(4) 0.007(3) 0.016(4)
C100 0.068(8) 0.238(19) 0.054(7) -0.051(9) -0.018(6) 0.090(11)
Cl1A 0.067(2) 0.084(4) 0.0408(19) -0.0114(17) 0.0102(15) -0.005(2)
C101 0.068(8) 0.238(19) 0.054(7) -0.051(9) -0.018(6) 0.090(11)
Cl2 0.0576(18) 0.140(3) 0.0683(18) -0.0010(18) 0.0039(14) 0.058(2)

loop_
_atom_type_symbol
_atom_type_description
_atom_type_scat_dispersion_real
_atom_type_scat_dispersion_imag
_atom_type_scat_source
C C 0.0033 0.0016 'International Tables Vol C Tables 4.2.6.8 and 6.1.1.4'
H H 0.0000 0.0000 'International Tables Vol C Tables 4.2.6.8 and 6.1.1.4'
B B 0.0013 0.0007 'International Tables Vol C Tables 4.2.6.8 and 6.1.1.4'
O O 0.0106 0.0060 'International Tables Vol C Tables 4.2.6.8 and 6.1.1.4'
P P 0.1023 0.0942 'International Tables Vol C Tables 4.2.6.8 and 6.1.1.4'
Mn Mn 0.3368 0.7283 'International Tables Vol C Tables 4.2.6.8 and 6.1.1.4'
Pt Pt -1.7033 8.3905 'International Tables Vol C Tables 4.2.6.8 and 6.1.1.4'
Cl Cl 0.1484 0.1585 'International Tables Vol C Tables 4.2.6.8 and 6.1.1.4'

loop_
_geom_angle_atom_site_label_1
_geom_angle_atom_site_label_2
_geom_angle_atom_site_label_3
_geom_angle
_geom_angle_site_symmetry_1
_geom_angle_site_symmetry_3
_geom_angle_publ_flag
C13 Mn C12 84.9(3) . . ?
C13 Mn C11 97.0(3) . . ?
C12 Mn C11 86.1(3) . . ?
C13 Mn C2 98.8(3) . . ?
C12 Mn C2 170.5(3) . . ?
C11 Mn C2 84.8(3) . . ?
C13 Mn B3 117.5(3) . . ?
C12 Mn B3 73.9(3) . . ?
C11 Mn B3 137.5(3) . . ?
C2 Mn B3 111.5(3) . . ?
C13 Mn B4 79.7(3) . . ?
C12 Mn B4 147.7(3) . . ?
C11 Mn B4 123.7(3) . . ?
C2 Mn B4 41.7(3) . . ?
B3 Mn B4 88.3(3) . . ?
C13 Mn B7 88.8(3) . . ?
C12 Mn B7 104.5(3) . . ?
C11 Mn B7 168.3(3) . . ?
C2 Mn B7 84.3(3) . . ?
B3 Mn B7 44.8(3) . . ?
B4 Mn B7 47.4(3) . . ?
C13 Mn B6 154.8(3) . . ?
C12 Mn B6 99.9(3) . . ?
C11 Mn B6 107.9(3) . . ?
C2 Mn B6 80.5(3) . . ?
B3 Mn B6 43.0(3) . . ?
B4 Mn B6 83.5(3) . . ?
B7 Mn B6 66.1(3) . . ?
C13 Mn B5 139.4(3) . . ?
C12 Mn B5 135.4(3) . . ?
C11 Mn B5 83.8(3) . . ?
C2 Mn B5 40.7(2) . . ?
B3 Mn B5 85.0(3) . . ?
B4 Mn B5 66.9(3) . . ?
B7 Mn B5 85.3(3) . . ?
B6 Mn B5 44.1(3) . . ?
C21 C2 B4 125.9(6) . . ?
C21 C2 B5 121.2(6) . . ?
B4 C2 B5 110.4(6) . . ?
C21 C2 B8 117.3(5) . . ?
B4 C2 B8 67.3(5) . . ?
B5 C2 B8 68.0(4) . . ?
C21 C2 Mn 124.4(4) . . ?
B4 C2 Mn 77.0(4) . . ?
B5 C2 Mn 80.5(4) . . ?
B8 C2 Mn 118.3(4) . . ?
H3 B3 B6 132(3) . . ?
H3 B3 B7 122(3) . . ?
B6 B3 B7 98.6(6) . . ?
H3 B3 B9 115(3) . . ?
B6 B3 B9 63.1(5) . . ?
B7 B3 B9 60.9(4) . . ?
H3 B3 Mn 135(3) . . ?
B6 B3 Mn 75.8(4) . . ?
B7 B3 Mn 73.5(4) . . ?
B9 B3 Mn 110.0(5) . . ?
H3 B3 Pt 71(3) . . ?
B6 B3 Pt 63.5(3) . . ?
B7 B3 Pt 159.0(5) . . ?
B9 B3 Pt 99.5(4) . . ?
Mn B3 Pt 109.8(3) . . ?
C2 B4 B10 109.9(6) . . ?
C2 B4 B8 58.9(4) . . ?
B10 B4 B8 57.9(4) . . ?
C2 B4 B7 119.0(6) . . ?
B10 B4 B7 58.3(4) . . ?
B8 B4 B7 106.5(5) . . ?
C2 B4 Mn 61.3(3) . . ?
B10 B4 Mn 107.8(4) . . ?
B8 B4 Mn 102.7(4) . . ?
B7 B4 Mn 67.1(3) . . ?
C2 B5 B6 117.3(6) . . ?
C2 B5 B8 58.3(4) . . ?
B6 B5 B8 104.9(5) . . ?
C2 B5 B11 108.3(5) . . ?
B6 B5 B11 58.2(4) . . ?
B8 B5 B11 56.8(4) . . ?
C2 B5 Mn 58.8(3) . . ?
B6 B5 Mn 67.3(3) . . ?
B8 B5 Mn 98.8(4) . . ?
B11 B5 Mn 105.7(4) . . ?
H6 B6 B3 118(2) . . ?
H6 B6 B11 108(3) . . ?
B3 B6 B11 115.8(6) . . ?
H6 B6 B5 113(3) . . ?
B3 B6 B5 125.5(5) . . ?
B11 B6 B5 62.2(4) . . ?
H6 B6 B9 117(3) . . ?
B3 B6 B9 61.9(4) . . ?
B11 B6 B9 58.2(4) . . ?
B5 B6 B9 110.3(5) . . ?
H6 B6 Pt 45(2) . . ?
B3 B6 Pt 73.7(4) . . ?
B11 B6 Pt 141.8(5) . . ?
B5 B6 Pt 144.7(5) . . ?
B9 B6 Pt 104.9(4) . . ?
H6 B6 Mn 137(3) . . ?
B3 B6 Mn 61.2(3) . . ?
B11 B6 Mn 109.2(4) . . ?
B5 B6 Mn 68.7(3) . . ?
B9 B6 Mn 100.3(4) . . ?
Pt B6 Mn 107.4(3) . . ?
B3 B7 B9 61.8(4) . . ?
B3 B7 B10 113.1(6) . . ?
B9 B7 B10 57.7(4) . . ?
B3 B7 B4 120.0(6) . . ?
B9 B7 B4 106.6(6) . . ?
B10 B7 B4 59.0(4) . . ?
B3 B7 Mn 61.7(3) . . ?
B9 B7 Mn 102.7(4) . . ?
B10 B7 Mn 107.1(5) . . ?
B4 B7 Mn 65.5(3) . . ?
C2 B8 B11 108.7(5) . . ?
C2 B8 B10 108.1(5) . . ?
B11 B8 B10 62.2(5) . . ?
C2 B8 B4 53.8(4) . . ?
B11 B8 B4 105.1(5) . . ?
B10 B8 B4 60.9(4) . . ?
C2 B8 B5 53.7(4) . . ?
B11 B8 B5 61.9(4) . . ?
B10 B8 B5 105.2(5) . . ?
B4 B8 B5 91.4(5) . . ?
B10 B9 B11 62.6(5) . . ?
B10 B9 B7 61.3(4) . . ?
B11 B9 B7 105.8(6) . . ?
B10 B9 B3 112.3(5) . . ?
B11 B9 B3 110.5(6) . . ?
B7 B9 B3 57.3(4) . . ?
B10 B9 B6 102.6(6) . . ?
B11 B9 B6 59.4(4) . . ?
B7 B9 B6 91.0(5) . . ?
B3 B9 B6 55.0(4) . . ?
B9 B10 B8 112.8(6) . . ?
B9 B10 B7 61.1(4) . . ?
B8 B10 B7 112.8(6) . . ?
B9 B10 B4 112.3(6) . . ?
B8 B10 B4 61.1(4) . . ?
B7 B10 B4 62.7(4) . . ?
B9 B10 B11 59.2(4) . . ?
B8 B10 B11 58.7(4) . . ?
B7 B10 B11 103.2(5) . . ?
B4 B10 B11 102.7(6) . . ?
B8 B11 B9 112.1(6) . . ?
B8 B11 B6 109.7(5) . . ?
B9 B11 B6 62.4(4) . . ?
B8 B11 B10 59.0(4) . . ?
B9 B11 B10 58.1(4) . . ?
B6 B11 B10 101.7(5) . . ?
B8 B11 B5 61.3(4) . . ?
B9 B11 B5 111.7(5) . . ?
B6 B11 B5 59.6(4) . . ?
B10 B11 B5 102.6(5) . . ?
O11 C11 Mn 178.2(6) . . ?
O12 C12 Mn 173.2(6) . . ?
O13 C13 Mn 175.8(6) . . ?
C22 C21 C26 117.7(6) . . ?
C22 C21 C2 121.0(6) . . ?
C26 C21 C2 121.3(6) . . ?
C21 C22 C23 121.6(7) . . ?
C24 C23 C22 120.8(7) . . ?
C23 C24 C25 118.4(7) . . ?
C26 C25 C24 120.7(7) . . ?
C25 C26 C21 120.8(7) . . ?
H6 Pt B6 28.5(9) . . ?
H6 Pt P1 97.4(11) . . ?
B6 Pt P1 124.9(2) . . ?
H6 Pt H3 98(2) . . ?
B6 Pt H3 71.1(17) . . ?
P1 Pt H3 163.9(17) . . ?
H6 Pt P2 174(2) . . ?
B6 Pt P2 150.6(2) . . ?
P1 Pt P2 84.42(7) . . ?
H3 Pt P2 79.7(17) . . ?
H6 Pt B3 70.8(10) . . ?
B6 Pt B3 42.8(3) . . ?
P1 Pt B3 167.2(2) . . ?
H3 Pt B3 28.9(17) . . ?
P2 Pt B3 107.8(2) . . ?
C41 P1 C31 105.7(3) . . ?
C41 P1 C71 106.7(3) . . ?
C31 P1 C71 106.8(3) . . ?
C41 P1 Pt 117.3(2) . . ?
C31 P1 Pt 109.2(2) . . ?
C71 P1 Pt 110.6(2) . . ?
C72 C71 P1 108.9(4) . . ?
C71 C72 P2 108.4(5) . . ?
C36 C31 C32 118.9(6) . . ?
C36 C31 P1 121.0(5) . . ?
C32 C31 P1 120.0(5) . . ?
C33 C32 C31 119.6(7) . . ?
C34 C33 C32 120.4(7) . . ?
C35 C34 C33 120.4(7) . . ?
C34 C35 C36 120.0(7) . . ?
C35 C36 C31 120.7(7) . . ?
C46 C41 C42 118.9(7) . . ?
C46 C41 P1 122.1(6) . . ?
C42 C41 P1 119.0(5) . . ?
C43 C42 C41 119.6(7) . . ?
C44 C43 C42 120.3(8) . . ?
C43 C44 C45 120.8(7) . . ?
C44 C45 C46 119.8(7) . . ?
C41 C46 C45 120.7(7) . . ?
C61 P2 C51 106.7(3) . . ?
C61 P2 C72 105.8(3) . . ?
C51 P2 C72 106.6(3) . . ?
C61 P2 Pt 120.3(2) . . ?
C51 P2 Pt 110.1(2) . . ?
C72 P2 Pt 106.6(2) . . ?
C52 C51 C56 119.4(7) . . ?
C52 C51 P2 120.0(5) . . ?
C56 C51 P2 120.5(5) . . ?
C53 C52 C51 120.2(8) . . ?
C54 C53 C52 120.2(8) . . ?
C53 C54 C55 120.3(8) . . ?
C56 C55 C54 119.8(9) . . ?
C55 C56 C51 120.1(8) . . ?
C66 C61 C62 119.8(7) . . ?
C66 C61 P2 118.6(5) . . ?
C62 C61 P2 121.5(5) . . ?
C63 C62 C61 119.8(7) . . ?
C64 C63 C62 120.0(7) . . ?
C63 C64 C65 120.7(7) . . ?
C64 C65 C66 119.8(8) . . ?
C65 C66 C61 119.8(7) . . ?
Cl1A C100 Cl2 114.3(7) . . ?

loop_
_geom_bond_atom_site_label_1
_geom_bond_atom_site_label_2
_geom_bond_distance
_geom_bond_site_symmetry_2
_geom_bond_publ_flag
Mn C13 1.789(7) . ?
Mn C12 1.788(7) . ?
Mn C11 1.814(7) . ?
Mn C2 2.083(6) . ?
Mn B3 2.151(7) . ?
Mn B4 2.314(8) . ?
Mn B7 2.342(8) . ?
Mn B6 2.379(8) . ?
Mn B5 2.403(7) . ?
C2 C21 1.500(9) . ?
C2 B4 1.580(10) . ?
C2 B5 1.589(10) . ?
C2 B8 1.678(9) . ?
B3 H3 1.16(7) . ?
B3 B6 1.673(11) . ?
B3 B7 1.721(10) . ?
B3 B9 1.801(10) . ?
B3 Pt 2.365(7) . ?
B4 B10 1.804(11) . ?
B4 B8 1.807(11) . ?
B4 B7 1.871(11) . ?
B5 B6 1.794(10) . ?
B5 B8 1.829(10) . ?
B5 B11 1.839(11) . ?
B6 H6 1.10(2) . ?
B6 B11 1.768(10) . ?
B6 B9 1.821(11) . ?
B6 Pt 2.205(7) . ?
B7 B9 1.788(11) . ?
B7 B10 1.791(11) . ?
B8 B11 1.744(11) . ?
B8 B10 1.749(12) . ?
B9 B10 1.727(11) . ?
B9 B11 1.747(11) . ?
B10 B11 1.806(11) . ?
C11 O11 1.148(8) . ?
C12 O12 1.154(8) . ?
C13 O13 1.149(8) . ?
C21 C22 1.378(9) . ?
C21 C26 1.404(10) . ?
C22 C23 1.392(10) . ?
C23 C24 1.375(11) . ?
C24 C25 1.400(11) . ?
C25 C26 1.385(10) . ?
Pt H6 1.63(4) . ?
Pt P1 2.2358(19) . ?
Pt H3 2.27(7) . ?
Pt P2 2.2639(18) . ?
P1 C41 1.800(7) . ?
P1 C31 1.815(7) . ?
P1 C71 1.819(6) . ?
C71 C72 1.519(9) . ?
C72 P2 1.820(7) . ?
C31 C36 1.389(10) . ?
C31 C32 1.400(9) . ?
C32 C33 1.385(10) . ?
C33 C34 1.374(10) . ?
C34 C35 1.374(11) . ?
C35 C36 1.375(10) . ?
C41 C46 1.364(10) . ?
C41 C42 1.414(10) . ?
C42 C43 1.387(11) . ?
C43 C44 1.359(12) . ?
C44 C45 1.369(12) . ?
C45 C46 1.395(11) . ?
P2 C61 1.812(7) . ?
P2 C51 1.814(7) . ?
C51 C52 1.382(10) . ?
C51 C56 1.393(10) . ?
C52 C53 1.379(11) . ?
C53 C54 1.370(12) . ?
C54 C55 1.383(13) . ?
C55 C56 1.375(12) . ?
C61 C66 1.388(10) . ?
C61 C62 1.400(9) . ?
C62 C63 1.382(10) . ?
C63 C64 1.373(11) . ?
C64 C65 1.387(11) . ?
C65 C66 1.385(10) . ?
C100 Cl1A 1.711(11) . ?
C100 Cl2 1.728(12) . ?
